data_4308451
loop_
_publ_author_name
'Alan F. Heyduk'
'Karen J. Blackmore'
'Nicole A. Ketterer'
'Joseph W. Ziller'

_publ_section_title
;
Azide Addition To Give a Tetra-azazirconacycle Complex
;
_journal_name_full 'Inorganic Chemistry'
_journal_page_first 468
_journal_page_last 470
_journal_paper_doi 10.1021/ic048560c
_journal_volume 44
_journal_year 2005
_chemical_formula_sum 'C31 H51 N7 Si4 Zr'
_chemical_formula_weight 725.37
_chemical_name_systematic
; 
 ? 
;
_space_group_IT_number 2
_symmetry_cell_setting triclinic
_symmetry_space_group_name_Hall '-P 1'
_symmetry_space_group_name_H-M 'P -1'
_atom_sites_solution_hydrogens geom
_atom_sites_solution_primary direct
_atom_sites_solution_secondary difmap
_audit_creation_method SHELXTL
_cell_angle_alpha 99.963(2)
_cell_angle_beta 94.636(2)
_cell_angle_gamma 99.203(2)
_cell_formula_units_Z 2
_cell_length_a 10.0465(9)
_cell_length_b 12.0462(11)
_cell_length_c 16.4033(15)
_cell_measurement_temperature 163(2)
_cell_volume 1918.0(3)
_computing_cell_refinement 'Bruker SMART/SAINT'
_computing_data_collection 'Bruker SMART'
_computing_data_reduction 'Bruker SAINT'
_computing_molecular_graphics 'Bruker SHELXTL'
_computing_publication_material 'Bruker SHELXTL'
_computing_structure_refinement 'Bruker SHELXTL'
_computing_structure_solution 'Bruker SHELXTL'
_diffrn_ambient_temperature 163(2)
_diffrn_measured_fraction_theta_full 0.977
_diffrn_measured_fraction_theta_max 0.977
_diffrn_measurement_device_type 'CCD area detector'
_diffrn_measurement_method 'omega scans'
_diffrn_radiation_monochromator graphite
_diffrn_radiation_source 'normal focus sealed tube'
_diffrn_radiation_type MoK\a
_diffrn_radiation_wavelength 0.71073
_diffrn_reflns_av_R_equivalents 0.0298
_diffrn_reflns_av_sigmaI/netI 0.0430
_diffrn_reflns_limit_h_max 12
_diffrn_reflns_limit_h_min -12
_diffrn_reflns_limit_k_max 15
_diffrn_reflns_limit_k_min -15
_diffrn_reflns_limit_l_max 21
_diffrn_reflns_limit_l_min -21
_diffrn_reflns_number 19361
_diffrn_reflns_theta_full 27.10
_diffrn_reflns_theta_max 27.10
_diffrn_reflns_theta_min 1.74
_diffrn_standards_decay_% '< 1.0'
_diffrn_standards_interval_count 'initial 50 frames recollected'
_diffrn_standards_number '50 frames'
_exptl_absorpt_coefficient_mu 0.442
_exptl_absorpt_correction_T_max 0.9572
_exptl_absorpt_correction_T_min 0.9091
_exptl_absorpt_correction_type multi-scan
_exptl_absorpt_process_details 'Bruker SADABS'
_exptl_crystal_colour orange
_exptl_crystal_density_diffrn 1.256
_exptl_crystal_density_meas ?
_exptl_crystal_density_method 'not measured'
_exptl_crystal_description diamond
_exptl_crystal_F_000 764
_exptl_crystal_size_max 0.22
_exptl_crystal_size_mid 0.21
_exptl_crystal_size_min 0.10
_refine_diff_density_max 0.447
_refine_diff_density_min -0.504
_refine_diff_density_rms 0.072
_refine_ls_extinction_method none
_refine_ls_goodness_of_fit_ref 1.080
_refine_ls_hydrogen_treatment constr
_refine_ls_matrix_type full
_refine_ls_number_parameters 388
_refine_ls_number_reflns 8265
_refine_ls_number_restraints 0
_refine_ls_restrained_S_all 1.080
_refine_ls_R_factor_all 0.0488
_refine_ls_R_factor_gt 0.0329
_refine_ls_shift/su_max 0.000
_refine_ls_shift/su_mean 0.000
_refine_ls_structure_factor_coef Fsqd
_refine_ls_weighting_details 'calc w=1/[\s^2^(Fo^2^)+(0.0330P)^2^+1.3395P] where P=(Fo^2^+2Fc^2^)/3'
_refine_ls_weighting_scheme calc
_refine_ls_wR_factor_gt 0.0778
_refine_ls_wR_factor_ref 0.0854
_reflns_number_gt 6738
_reflns_number_total 8265
_reflns_threshold_expression >2sigma(I)
_cod_data_source_file ic048560csi20041014_020011_3.cif
_cod_data_source_block afh6
_cod_depositor_comments
;
The following automatic conversions were performed:
'_symmetry_cell_setting' value 'Triclinic' changed to 'triclinic'
according to '/home/saulius/struct/CIF-dictionaries/cif_core.dic'
dictionary named 'cif_core.dic' version 2.4.1 from 2010-06-29.

Automatic conversion script
Id: cif_fix_enum 1527 2010-12-29 10:47:43Z saulius 

The following automatic conversions were performed:

'_exptl_crystal_density_meas' value 'n/a' was changed to '?' - the
value is perceived as not measured.

Automatic conversion script
Id: cif_fix_values 3008 2015-01-20 13:52:24Z robertas 
;
_cod_database_code 4308451

loop_
_symmetry_equiv_pos_as_xyz
'x, y, z'
'-x, -y, -z'

loop_
_atom_site_label
_atom_site_type_symbol
_atom_site_fract_x
_atom_site_fract_y
_atom_site_fract_z
_atom_site_U_iso_or_equiv
_atom_site_adp_type
_atom_site_occupancy
_atom_site_symmetry_multiplicity
_atom_site_calc_flag
_atom_site_refinement_flags
_atom_site_disorder_assembly
_atom_site_disorder_group
Zr1 Zr 0.11048(2) 0.122566(18) 0.254552(13) 0.01294(6) Uani 1 1 d . . .
Si1 Si 0.31768(6) 0.29941(6) 0.40912(4) 0.01919(14) Uani 1 1 d . . .
Si2 Si -0.21501(6) 0.00697(6) 0.23088(4) 0.01850(14) Uani 1 1 d . . .
Si3 Si 0.19199(7) 0.36752(6) 0.04896(4) 0.02016(14) Uani 1 1 d . . .
Si4 Si 0.19016(7) -0.10721(6) 0.33308(4) 0.01790(14) Uani 1 1 d . . .
N1 N 0.15361(18) 0.23120(16) 0.37107(11) 0.0158(4) Uani 1 1 d . . .
N2 N -0.08225(18) 0.10093(16) 0.29355(11) 0.0151(4) Uani 1 1 d . . .
N3 N 0.08904(19) 0.24965(16) 0.17713(11) 0.0165(4) Uani 1 1 d . . .
N4 N 0.14917(19) 0.24764(16) 0.10318(11) 0.0170(4) Uani 1 1 d . . .
N5 N 0.21377(19) 0.16337(16) 0.08263(11) 0.0163(4) Uani 1 1 d . . .
N6 N 0.20579(18) 0.09407(15) 0.13625(11) 0.0140(4) Uani 1 1 d . . .
N7 N 0.19757(19) -0.02901(16) 0.25149(11) 0.0153(4) Uani 1 1 d . . .
C1 C 0.0339(2) 0.24871(19) 0.40748(13) 0.0150(4) Uani 1 1 d . . .
C2 C 0.0302(2) 0.3323(2) 0.47751(14) 0.0194(5) Uani 1 1 d . . .
H2A H 0.1125 0.3788 0.5048 0.023 Uiso 1 1 calc R . .
C3 C -0.0918(3) 0.3484(2) 0.50777(14) 0.0218(5) Uani 1 1 d . . .
H3A H -0.0927 0.4067 0.5547 0.026 Uiso 1 1 calc R . .
C4 C -0.2119(2) 0.2798(2) 0.46979(15) 0.0217(5) Uani 1 1 d . . .
H4A H -0.2952 0.2901 0.4911 0.026 Uiso 1 1 calc R . .
C5 C -0.2107(2) 0.1954(2) 0.40019(14) 0.0188(5) Uani 1 1 d . . .
H5A H -0.2934 0.1477 0.3749 0.023 Uiso 1 1 calc R . .
C6 C -0.0901(2) 0.17985(19) 0.36696(13) 0.0151(4) Uani 1 1 d . . .
C7 C -0.0148(2) 0.31840(19) 0.18413(14) 0.0171(5) Uani 1 1 d . . .
C8 C -0.0173(2) 0.3925(2) 0.25947(15) 0.0208(5) Uani 1 1 d . . .
H8A H 0.0526 0.4003 0.3038 0.025 Uiso 1 1 calc R . .
C9 C -0.1214(3) 0.4543(2) 0.26963(16) 0.0252(5) Uani 1 1 d . . .
H9A H -0.1229 0.5028 0.3216 0.030 Uiso 1 1 calc R . .
C10 C -0.2240(3) 0.4474(2) 0.20560(17) 0.0255(5) Uani 1 1 d . . .
C11 C -0.2206(3) 0.3735(2) 0.13084(16) 0.0249(5) Uani 1 1 d . . .
H11A H -0.2892 0.3676 0.0862 0.030 Uiso 1 1 calc R . .
C12 C -0.1186(2) 0.3081(2) 0.12010(15) 0.0209(5) Uani 1 1 d . . .
H12A H -0.1199 0.2564 0.0691 0.025 Uiso 1 1 calc R . .
C13 C -0.3370(3) 0.5166(3) 0.2179(2) 0.0442(8) Uani 1 1 d . . .
H13A H -0.3221 0.5631 0.2741 0.066 Uiso 1 1 calc R . .
H13B H -0.4244 0.4645 0.2106 0.066 Uiso 1 1 calc R . .
H13C H -0.3373 0.5667 0.1768 0.066 Uiso 1 1 calc R . .
C14 C 0.2674(2) -0.00383(18) 0.11750(13) 0.0145(4) Uani 1 1 d . . .
C15 C 0.3271(2) -0.03522(19) 0.04561(14) 0.0170(5) Uani 1 1 d . . .
H15A H 0.3273 0.0096 0.0033 0.020 Uiso 1 1 calc R . .
C16 C 0.3869(2) -0.1327(2) 0.03569(14) 0.0197(5) Uani 1 1 d . . .
H16A H 0.4288 -0.1545 -0.0130 0.024 Uiso 1 1 calc R . .
C17 C 0.3844(2) -0.1974(2) 0.09766(15) 0.0208(5) Uani 1 1 d . . .
H17A H 0.4250 -0.2639 0.0912 0.025 Uiso 1 1 calc R . .
C18 C 0.3232(2) -0.1664(2) 0.16951(15) 0.0194(5) Uani 1 1 d . . .
H18A H 0.3225 -0.2124 0.2111 0.023 Uiso 1 1 calc R . .
C19 C 0.2628(2) -0.06849(19) 0.18162(13) 0.0148(4) Uani 1 1 d . . .
C20 C 0.3453(3) 0.4576(2) 0.41436(19) 0.0313(6) Uani 1 1 d . . .
H20A H 0.2917 0.4923 0.4558 0.047 Uiso 1 1 calc R . .
H20B H 0.3169 0.4738 0.3597 0.047 Uiso 1 1 calc R . .
H20C H 0.4417 0.4896 0.4303 0.047 Uiso 1 1 calc R . .
C21 C 0.3702(3) 0.2652(3) 0.51225(18) 0.0354(7) Uani 1 1 d . . .
H21A H 0.3146 0.2971 0.5536 0.053 Uiso 1 1 calc R . .
H21B H 0.4660 0.2986 0.5295 0.053 Uiso 1 1 calc R . .
H21C H 0.3577 0.1819 0.5078 0.053 Uiso 1 1 calc R . .
C22 C 0.4233(3) 0.2397(3) 0.32873(19) 0.0349(7) Uani 1 1 d . . .
H22A H 0.4116 0.1564 0.3239 0.052 Uiso 1 1 calc R . .
H22B H 0.5190 0.2736 0.3454 0.052 Uiso 1 1 calc R . .
H22C H 0.3943 0.2580 0.2748 0.052 Uiso 1 1 calc R . .
C23 C -0.2822(3) -0.1143(2) 0.2816(2) 0.0372(7) Uani 1 1 d . . .
H23A H -0.3266 -0.0854 0.3299 0.056 Uiso 1 1 calc R . .
H23B H -0.2072 -0.1505 0.2998 0.056 Uiso 1 1 calc R . .
H23C H -0.3480 -0.1708 0.2417 0.056 Uiso 1 1 calc R . .
C24 C -0.1302(3) -0.0493(2) 0.13832(16) 0.0309(6) Uani 1 1 d . . .
H24A H -0.0948 0.0141 0.1114 0.046 Uiso 1 1 calc R . .
H24B H -0.1963 -0.1058 0.0986 0.046 Uiso 1 1 calc R . .
H24C H -0.0554 -0.0856 0.1566 0.046 Uiso 1 1 calc R . .
C25 C -0.3546(2) 0.0773(2) 0.19530(16) 0.0267(6) Uani 1 1 d . . .
H25A H -0.3996 0.1067 0.2432 0.040 Uiso 1 1 calc R . .
H25B H -0.4204 0.0215 0.1550 0.040 Uiso 1 1 calc R . .
H25C H -0.3174 0.1408 0.1690 0.040 Uiso 1 1 calc R . .
C26 C 0.2123(3) 0.5001(2) 0.12819(17) 0.0313(6) Uani 1 1 d . . .
H26A H 0.1245 0.5083 0.1484 0.047 Uiso 1 1 calc R . .
H26B H 0.2455 0.5662 0.1033 0.047 Uiso 1 1 calc R . .
H26C H 0.2776 0.4961 0.1749 0.047 Uiso 1 1 calc R . .
C27 C 0.3581(3) 0.3509(2) 0.00998(19) 0.0322(6) Uani 1 1 d . . .
H27A H 0.4265 0.3561 0.0572 0.048 Uiso 1 1 calc R . .
H27B H 0.3861 0.4117 -0.0210 0.048 Uiso 1 1 calc R . .
H27C H 0.3490 0.2762 -0.0268 0.048 Uiso 1 1 calc R . .
C28 C 0.0609(3) 0.3576(2) -0.03950(16) 0.0307(6) Uani 1 1 d . . .
H28A H -0.0259 0.3665 -0.0183 0.046 Uiso 1 1 calc R . .
H28B H 0.0512 0.2828 -0.0763 0.046 Uiso 1 1 calc R . .
H28C H 0.0882 0.4183 -0.0707 0.046 Uiso 1 1 calc R . .
C29 C 0.3660(3) -0.1054(3) 0.38173(17) 0.0337(6) Uani 1 1 d . . .
H29A H 0.4115 -0.0260 0.4021 0.050 Uiso 1 1 calc R . .
H29B H 0.4173 -0.1429 0.3402 0.050 Uiso 1 1 calc R . .
H29C H 0.3611 -0.1463 0.4284 0.050 Uiso 1 1 calc R . .
C30 C 0.0963(3) -0.2569(2) 0.29250(17) 0.0311(6) Uani 1 1 d . . .
H30A H 0.0051 -0.2542 0.2677 0.047 Uiso 1 1 calc R . .
H30B H 0.0893 -0.2990 0.3385 0.047 Uiso 1 1 calc R . .
H30C H 0.1455 -0.2956 0.2502 0.047 Uiso 1 1 calc R . .
C31 C 0.0962(3) -0.0406(2) 0.41611(15) 0.0239(5) Uani 1 1 d . . .
H31A H 0.1428 0.0379 0.4388 0.036 Uiso 1 1 calc R . .
H31B H 0.0925 -0.0853 0.4607 0.036 Uiso 1 1 calc R . .
H31C H 0.0037 -0.0393 0.3926 0.036 Uiso 1 1 calc R . .

loop_
_atom_site_aniso_label
_atom_site_aniso_U_11
_atom_site_aniso_U_22
_atom_site_aniso_U_33
_atom_site_aniso_U_23
_atom_site_aniso_U_13
_atom_site_aniso_U_12
Zr1 0.01302(11) 0.01345(11) 0.01299(11) 0.00109(8) 0.00313(8) 0.00493(8)
Si1 0.0132(3) 0.0190(3) 0.0232(3) -0.0017(3) -0.0008(3) 0.0038(2)
Si2 0.0142(3) 0.0187(3) 0.0205(3) -0.0008(3) 0.0009(3) 0.0020(2)
Si3 0.0251(4) 0.0155(3) 0.0222(3) 0.0064(3) 0.0062(3) 0.0058(3)
Si4 0.0210(3) 0.0184(3) 0.0173(3) 0.0057(3) 0.0063(3) 0.0079(3)
N1 0.0136(9) 0.0170(10) 0.0163(9) 0.0003(8) 0.0016(7) 0.0043(7)
N2 0.0129(9) 0.0170(10) 0.0150(9) -0.0001(7) 0.0023(7) 0.0042(7)
N3 0.0172(10) 0.0169(10) 0.0168(9) 0.0024(8) 0.0047(8) 0.0064(8)
N4 0.0205(10) 0.0155(10) 0.0166(9) 0.0036(8) 0.0046(8) 0.0063(8)
N5 0.0175(10) 0.0146(10) 0.0172(9) 0.0026(8) 0.0024(8) 0.0039(8)
N6 0.0148(9) 0.0123(9) 0.0152(9) 0.0028(7) 0.0021(7) 0.0033(7)
N7 0.0168(9) 0.0155(10) 0.0145(9) 0.0019(7) 0.0038(7) 0.0054(7)
C1 0.0145(11) 0.0166(11) 0.0153(10) 0.0040(9) 0.0026(9) 0.0055(9)
C2 0.0208(12) 0.0193(12) 0.0176(11) 0.0018(9) -0.0001(9) 0.0050(9)
C3 0.0291(13) 0.0210(13) 0.0168(11) -0.0002(9) 0.0060(10) 0.0111(10)
C4 0.0201(12) 0.0252(13) 0.0228(12) 0.0041(10) 0.0090(10) 0.0102(10)
C5 0.0144(11) 0.0211(12) 0.0215(12) 0.0035(10) 0.0032(9) 0.0047(9)
C6 0.0167(11) 0.0143(11) 0.0152(10) 0.0027(9) 0.0020(9) 0.0051(9)
C7 0.0163(11) 0.0142(11) 0.0230(12) 0.0066(9) 0.0050(9) 0.0043(9)
C8 0.0221(12) 0.0180(12) 0.0221(12) 0.0036(10) 0.0013(10) 0.0044(10)
C9 0.0312(14) 0.0192(12) 0.0270(13) 0.0026(10) 0.0076(11) 0.0098(11)
C10 0.0236(13) 0.0210(13) 0.0346(14) 0.0054(11) 0.0067(11) 0.0104(10)
C11 0.0199(12) 0.0238(13) 0.0315(14) 0.0064(11) -0.0003(10) 0.0060(10)
C12 0.0210(12) 0.0175(12) 0.0241(12) 0.0020(10) 0.0040(10) 0.0048(9)
C13 0.0370(17) 0.050(2) 0.0505(19) 0.0044(16) 0.0052(15) 0.0279(15)
C14 0.0131(10) 0.0127(11) 0.0165(11) -0.0004(9) 0.0010(9) 0.0028(8)
C15 0.0179(11) 0.0178(11) 0.0157(11) 0.0030(9) 0.0041(9) 0.0031(9)
C16 0.0198(12) 0.0199(12) 0.0188(11) -0.0006(9) 0.0085(9) 0.0035(9)
C17 0.0207(12) 0.0145(11) 0.0286(13) 0.0019(10) 0.0087(10) 0.0069(9)
C18 0.0218(12) 0.0162(11) 0.0224(12) 0.0063(9) 0.0062(10) 0.0052(9)
C19 0.0134(10) 0.0139(11) 0.0176(11) 0.0016(9) 0.0049(9) 0.0036(8)
C20 0.0229(13) 0.0226(14) 0.0450(16) 0.0015(12) 0.0007(12) 0.0009(11)
C21 0.0279(15) 0.0404(17) 0.0352(15) 0.0069(13) -0.0115(12) 0.0058(12)
C22 0.0164(13) 0.0349(16) 0.0472(17) -0.0094(13) 0.0087(12) 0.0024(11)
C23 0.0280(15) 0.0304(16) 0.0511(18) 0.0123(14) 0.0001(13) -0.0043(12)
C24 0.0222(13) 0.0373(16) 0.0264(13) -0.0115(12) -0.0025(11) 0.0063(11)
C25 0.0176(12) 0.0338(15) 0.0267(13) 0.0014(11) -0.0008(10) 0.0054(11)
C26 0.0397(16) 0.0179(13) 0.0354(15) 0.0037(11) 0.0078(13) 0.0025(11)
C27 0.0290(14) 0.0260(14) 0.0446(16) 0.0116(12) 0.0138(13) 0.0033(11)
C28 0.0393(16) 0.0325(15) 0.0260(13) 0.0129(12) 0.0046(12) 0.0146(12)
C29 0.0287(15) 0.0478(18) 0.0319(15) 0.0185(13) 0.0064(12) 0.0153(13)
C30 0.0444(17) 0.0207(13) 0.0287(14) 0.0054(11) 0.0116(12) 0.0027(12)
C31 0.0323(14) 0.0258(13) 0.0184(12) 0.0077(10) 0.0088(10) 0.0125(11)

loop_
_atom_type_symbol
_atom_type_description
_atom_type_scat_dispersion_real
_atom_type_scat_dispersion_imag
_atom_type_scat_source
C C 0.0033 0.0016 'International Tables Vol C Tables 4.2.6.8 and 6.1.1.4'
H H 0.0000 0.0000 'International Tables Vol C Tables 4.2.6.8 and 6.1.1.4'
N N 0.0061 0.0033 'International Tables Vol C Tables 4.2.6.8 and 6.1.1.4'
Si Si 0.0817 0.0704 'International Tables Vol C Tables 4.2.6.8 and 6.1.1.4'
Zr Zr -2.9673 0.5597 'International Tables Vol C Tables 4.2.6.8 and 6.1.1.4'

loop_
_geom_angle_atom_site_label_1
_geom_angle_atom_site_label_2
_geom_angle_atom_site_label_3
_geom_angle
_geom_angle_site_symmetry_1
_geom_angle_site_symmetry_3
_geom_angle_publ_flag
N2 Zr1 N1 80.95(7) . . ?
N2 Zr1 N7 111.51(7) . . ?
N1 Zr1 N7 112.05(7) . . ?
N2 Zr1 N3 99.45(7) . . ?
N1 Zr1 N3 99.09(7) . . ?
N7 Zr1 N3 138.58(7) . . ?
N2 Zr1 N6 138.53(7) . . ?
N1 Zr1 N6 137.65(7) . . ?
N7 Zr1 N6 72.78(7) . . ?
N3 Zr1 N6 65.81(7) . . ?
N1 Si1 C21 111.39(12) . . ?
N1 Si1 C20 113.57(11) . . ?
C21 Si1 C20 110.68(14) . . ?
N1 Si1 C22 103.72(11) . . ?
C21 Si1 C22 110.33(14) . . ?
C20 Si1 C22 106.80(13) . . ?
N2 Si2 C25 113.72(11) . . ?
N2 Si2 C23 111.79(12) . . ?
C25 Si2 C23 110.64(13) . . ?
N2 Si2 C24 102.25(10) . . ?
C25 Si2 C24 108.88(12) . . ?
C23 Si2 C24 109.13(14) . . ?
N4 Si3 C26 106.64(11) . . ?
N4 Si3 C28 110.01(11) . . ?
C26 Si3 C28 114.39(13) . . ?
N4 Si3 C27 105.22(11) . . ?
C26 Si3 C27 109.93(13) . . ?
C28 Si3 C27 110.20(13) . . ?
N7 Si4 C31 110.52(10) . . ?
N7 Si4 C29 109.81(11) . . ?
C31 Si4 C29 107.29(12) . . ?
N7 Si4 C30 109.79(11) . . ?
C31 Si4 C30 107.40(12) . . ?
C29 Si4 C30 111.98(14) . . ?
C1 N1 Si1 126.55(15) . . ?
C1 N1 Zr1 111.70(14) . . ?
Si1 N1 Zr1 121.45(10) . . ?
C6 N2 Si2 127.44(15) . . ?
C6 N2 Zr1 112.10(14) . . ?
Si2 N2 Zr1 119.95(10) . . ?
N4 N3 C7 113.81(17) . . ?
N4 N3 Zr1 121.35(13) . . ?
C7 N3 Zr1 122.57(14) . . ?
N5 N4 N3 115.84(17) . . ?
N5 N4 Si3 114.24(14) . . ?
N3 N4 Si3 127.23(14) . . ?
N4 N5 N6 111.65(17) . . ?
N5 N6 C14 116.20(17) . . ?
N5 N6 Zr1 125.10(14) . . ?
C14 N6 Zr1 118.66(13) . . ?
C19 N7 Si4 118.62(15) . . ?
C19 N7 Zr1 119.12(14) . . ?
Si4 N7 Zr1 122.25(9) . . ?
C2 C1 N1 124.0(2) . . ?
C2 C1 C6 118.9(2) . . ?
N1 C1 C6 116.99(19) . . ?
C3 C2 C1 121.0(2) . . ?
C4 C3 C2 120.2(2) . . ?
C3 C4 C5 119.9(2) . . ?
C4 C5 C6 121.1(2) . . ?
C5 C6 N2 124.2(2) . . ?
C5 C6 C1 118.8(2) . . ?
N2 C6 C1 116.95(19) . . ?
C12 C7 C8 118.9(2) . . ?
C12 C7 N3 122.0(2) . . ?
C8 C7 N3 119.0(2) . . ?
C9 C8 C7 120.1(2) . . ?
C8 C9 C10 121.7(2) . . ?
C11 C10 C9 117.7(2) . . ?
C11 C10 C13 121.4(2) . . ?
C9 C10 C13 120.9(2) . . ?
C10 C11 C12 121.4(2) . . ?
C11 C12 C7 120.0(2) . . ?
C15 C14 C19 122.3(2) . . ?
C15 C14 N6 125.6(2) . . ?
C19 C14 N6 112.13(18) . . ?
C14 C15 C16 119.8(2) . . ?
C17 C16 C15 119.2(2) . . ?
C16 C17 C18 121.0(2) . . ?
C17 C18 C19 121.3(2) . . ?
C18 C19 C14 116.49(19) . . ?
C18 C19 N7 126.2(2) . . ?
C14 C19 N7 117.26(19) . . ?

loop_
_geom_bond_atom_site_label_1
_geom_bond_atom_site_label_2
_geom_bond_distance
_geom_bond_site_symmetry_2
_geom_bond_publ_flag
Zr1 N2 2.0791(18) . ?
Zr1 N1 2.0910(19) . ?
Zr1 N7 2.1420(19) . ?
Zr1 N3 2.1764(19) . ?
Zr1 N6 2.2305(18) . ?
Si1 N1 1.733(2) . ?
Si1 C21 1.865(3) . ?
Si1 C20 1.867(3) . ?
Si1 C22 1.877(3) . ?
Si2 N2 1.735(2) . ?
Si2 C25 1.855(3) . ?
Si2 C23 1.865(3) . ?
Si2 C24 1.878(3) . ?
Si3 N4 1.8356(19) . ?
Si3 C26 1.848(3) . ?
Si3 C28 1.853(3) . ?
Si3 C27 1.862(3) . ?
Si4 N7 1.7647(19) . ?
Si4 C31 1.861(2) . ?
Si4 C29 1.874(3) . ?
Si4 C30 1.877(3) . ?
N1 C1 1.414(3) . ?
N2 C6 1.415(3) . ?
N3 N4 1.396(2) . ?
N3 C7 1.432(3) . ?
N4 N5 1.301(3) . ?
N5 N6 1.312(3) . ?
N6 C14 1.417(3) . ?
N7 C19 1.415(3) . ?
C1 C2 1.398(3) . ?
C1 C6 1.423(3) . ?
C2 C3 1.389(3) . ?
C3 C4 1.381(3) . ?
C4 C5 1.393(3) . ?
C5 C6 1.394(3) . ?
C7 C12 1.394(3) . ?
C7 C8 1.398(3) . ?
C8 C9 1.382(3) . ?
C9 C10 1.393(4) . ?
C10 C11 1.391(4) . ?
C10 C13 1.518(3) . ?
C11 C12 1.393(3) . ?
C14 C15 1.388(3) . ?
C14 C19 1.412(3) . ?
C15 C16 1.393(3) . ?
C16 C17 1.383(3) . ?
C17 C18 1.394(3) . ?
C18 C19 1.402(3) . ?

loop_
_geom_torsion_atom_site_label_1
_geom_torsion_atom_site_label_2
_geom_torsion_atom_site_label_3
_geom_torsion_atom_site_label_4
_geom_torsion
_geom_torsion_site_symmetry_1
_geom_torsion_site_symmetry_2
_geom_torsion_site_symmetry_3
_geom_torsion_site_symmetry_4
_geom_torsion_publ_flag
C21 Si1 N1 C1 63.4(2) . . . . ?
C20 Si1 N1 C1 -62.4(2) . . . . ?
C22 Si1 N1 C1 -178.0(2) . . . . ?
C21 Si1 N1 Zr1 -123.54(14) . . . . ?
C20 Si1 N1 Zr1 110.68(14) . . . . ?
C22 Si1 N1 Zr1 -4.87(16) . . . . ?
N2 Zr1 N1 C1 -9.84(14) . . . . ?
N7 Zr1 N1 C1 -119.48(14) . . . . ?
N3 Zr1 N1 C1 88.38(15) . . . . ?
N6 Zr1 N1 C1 152.24(13) . . . . ?
N2 Zr1 N1 Si1 176.13(13) . . . . ?
N7 Zr1 N1 Si1 66.50(13) . . . . ?
N3 Zr1 N1 Si1 -85.65(12) . . . . ?
N6 Zr1 N1 Si1 -21.78(18) . . . . ?
C25 Si2 N2 C6 53.7(2) . . . . ?
C23 Si2 N2 C6 -72.5(2) . . . . ?
C24 Si2 N2 C6 170.87(19) . . . . ?
C25 Si2 N2 Zr1 -117.46(13) . . . . ?
C23 Si2 N2 Zr1 116.35(14) . . . . ?
C24 Si2 N2 Zr1 -0.27(15) . . . . ?
N1 Zr1 N2 C6 9.59(14) . . . . ?
N7 Zr1 N2 C6 119.82(14) . . . . ?
N3 Zr1 N2 C6 -88.21(15) . . . . ?
N6 Zr1 N2 C6 -152.17(13) . . . . ?
N1 Zr1 N2 Si2 -178.00(12) . . . . ?
N7 Zr1 N2 Si2 -67.77(13) . . . . ?
N3 Zr1 N2 Si2 84.21(12) . . . . ?
N6 Zr1 N2 Si2 20.24(18) . . . . ?
N2 Zr1 N3 N4 -142.74(16) . . . . ?
N1 Zr1 N3 N4 135.01(16) . . . . ?
N7 Zr1 N3 N4 -4.1(2) . . . . ?
N6 Zr1 N3 N4 -3.46(14) . . . . ?
N2 Zr1 N3 C7 19.07(18) . . . . ?
N1 Zr1 N3 C7 -63.18(18) . . . . ?
N7 Zr1 N3 C7 157.71(16) . . . . ?
N6 Zr1 N3 C7 158.35(19) . . . . ?
C7 N3 N4 N5 -160.94(19) . . . . ?
Zr1 N3 N4 N5 2.3(3) . . . . ?
C7 N3 N4 Si3 38.9(3) . . . . ?
Zr1 N3 N4 Si3 -157.86(11) . . . . ?
C26 Si3 N4 N5 -136.27(17) . . . . ?
C28 Si3 N4 N5 99.15(18) . . . . ?
C27 Si3 N4 N5 -19.5(2) . . . . ?
C26 Si3 N4 N3 24.2(2) . . . . ?
C28 Si3 N4 N3 -100.4(2) . . . . ?
C27 Si3 N4 N3 140.95(19) . . . . ?
N3 N4 N5 N6 1.7(3) . . . . ?
Si3 N4 N5 N6 164.46(14) . . . . ?
N4 N5 N6 C14 177.09(18) . . . . ?
N4 N5 N6 Zr1 -5.2(3) . . . . ?
N2 Zr1 N6 N5 81.1(2) . . . . ?
N1 Zr1 N6 N5 -71.6(2) . . . . ?
N7 Zr1 N6 N5 -175.63(19) . . . . ?
N3 Zr1 N6 N5 4.81(16) . . . . ?
N2 Zr1 N6 C14 -101.20(17) . . . . ?
N1 Zr1 N6 C14 106.11(17) . . . . ?
N7 Zr1 N6 C14 2.03(15) . . . . ?
N3 Zr1 N6 C14 -177.53(18) . . . . ?
C31 Si4 N7 C19 -178.61(17) . . . . ?
C29 Si4 N7 C19 63.2(2) . . . . ?
C30 Si4 N7 C19 -60.32(19) . . . . ?
C31 Si4 N7 Zr1 1.07(16) . . . . ?
C29 Si4 N7 Zr1 -117.10(14) . . . . ?
C30 Si4 N7 Zr1 119.36(13) . . . . ?
N2 Zr1 N7 C19 134.83(15) . . . . ?
N1 Zr1 N7 C19 -136.48(15) . . . . ?
N3 Zr1 N7 C19 -0.7(2) . . . . ?
N6 Zr1 N7 C19 -1.31(15) . . . . ?
N2 Zr1 N7 Si4 -44.85(13) . . . . ?
N1 Zr1 N7 Si4 43.84(13) . . . . ?
N3 Zr1 N7 Si4 179.63(9) . . . . ?
N6 Zr1 N7 Si4 179.01(13) . . . . ?
Si1 N1 C1 C2 5.5(3) . . . . ?
Zr1 N1 C1 C2 -168.17(18) . . . . ?
Si1 N1 C1 C6 -177.69(16) . . . . ?
Zr1 N1 C1 C6 8.7(2) . . . . ?
N1 C1 C2 C3 177.0(2) . . . . ?
C6 C1 C2 C3 0.2(3) . . . . ?
C1 C2 C3 C4 1.4(4) . . . . ?
C2 C3 C4 C5 -1.0(4) . . . . ?
C3 C4 C5 C6 -1.0(4) . . . . ?
C4 C5 C6 N2 -175.9(2) . . . . ?
C4 C5 C6 C1 2.6(3) . . . . ?
Si2 N2 C6 C5 -1.1(3) . . . . ?
Zr1 N2 C6 C5 170.61(18) . . . . ?
Si2 N2 C6 C1 -179.63(16) . . . . ?
Zr1 N2 C6 C1 -7.9(2) . . . . ?
C2 C1 C6 C5 -2.2(3) . . . . ?
N1 C1 C6 C5 -179.2(2) . . . . ?
C2 C1 C6 N2 176.4(2) . . . . ?
N1 C1 C6 N2 -0.6(3) . . . . ?
N4 N3 C7 C12 49.1(3) . . . . ?
Zr1 N3 C7 C12 -113.9(2) . . . . ?
N4 N3 C7 C8 -135.3(2) . . . . ?
Zr1 N3 C7 C8 61.6(3) . . . . ?
C12 C7 C8 C9 -0.2(3) . . . . ?
N3 C7 C8 C9 -175.9(2) . . . . ?
C7 C8 C9 C10 -1.5(4) . . . . ?
C8 C9 C10 C11 1.5(4) . . . . ?
C8 C9 C10 C13 -179.7(3) . . . . ?
C9 C10 C11 C12 0.3(4) . . . . ?
C13 C10 C11 C12 -178.6(3) . . . . ?
C10 C11 C12 C7 -2.0(4) . . . . ?
C8 C7 C12 C11 1.9(3) . . . . ?
N3 C7 C12 C11 177.5(2) . . . . ?
N5 N6 C14 C15 -4.1(3) . . . . ?
Zr1 N6 C14 C15 177.99(17) . . . . ?
N5 N6 C14 C19 175.48(19) . . . . ?
Zr1 N6 C14 C19 -2.4(2) . . . . ?
C19 C14 C15 C16 -0.9(3) . . . . ?
N6 C14 C15 C16 178.7(2) . . . . ?
C14 C15 C16 C17 0.6(3) . . . . ?
C15 C16 C17 C18 0.0(4) . . . . ?
C16 C17 C18 C19 -0.3(4) . . . . ?
C17 C18 C19 C14 0.0(3) . . . . ?
C17 C18 C19 N7 179.7(2) . . . . ?
C15 C14 C19 C18 0.6(3) . . . . ?
N6 C14 C19 C18 -179.01(19) . . . . ?
C15 C14 C19 N7 -179.1(2) . . . . ?
N6 C14 C19 N7 1.2(3) . . . . ?
Si4 N7 C19 C18 0.5(3) . . . . ?
Zr1 N7 C19 C18 -179.23(18) . . . . ?
Si4 N7 C19 C14 -179.80(16) . . . . ?
Zr1 N7 C19 C14 0.5(3) . . . . ?
